data_7048396
loop_
_publ_author_name
'Modrzynski, Christian'
'Burger, Peter'

_publ_section_title
;
 Energy storage inspired by nature - ionic liquid iron-sulfur clusters as
 electrolytes for redox flow batteries.
;
_journal_issue 6
_journal_name_full 'Dalton transactions (Cambridge, England : 2003)'
_journal_page_first 1941
_journal_page_last 1946
_journal_paper_doi 10.1039/c8dt03776k
_journal_volume 48
_journal_year 2019
_chemical_formula_moiety 'C8 H8 F12 Fe4 S8, C4 H8 O, 2(C4 H12 N)'
_chemical_formula_sum 'C20 H40 F12 Fe4 N2 O S8'
_chemical_formula_weight 1032.42
_space_group_crystal_system monoclinic
_space_group_IT_number 14
_space_group_name_Hall '-P 2ybc'
_space_group_name_H-M_alt 'P 1 21/c 1'
_symmetry_space_group_name_Hall '-P 2ybc'
_symmetry_space_group_name_H-M 'P 1 21/c 1'
_atom_sites_solution_hydrogens geom
_audit_creation_date 2016-02-17
_audit_creation_method
;
Olex2 1.2
(compiled 2015.09.30 svn.r3233 for OlexSys, GUI svn.r5103)
;
_audit_update_record
;
2017-09-08 deposited with the CCDC.
2018-12-20 downloaded from the CCDC.
;
_cell_angle_alpha 90
_cell_angle_beta 90.297(2)
_cell_angle_gamma 90
_cell_formula_units_Z 4
_cell_length_a 13.4591(4)
_cell_length_b 21.7890(5)
_cell_length_c 13.3532(3)
_cell_measurement_reflns_used 21004
_cell_measurement_temperature 287.58(10)
_cell_measurement_theta_max 31.9220
_cell_measurement_theta_min 3.3850
_cell_volume 3915.91(17)
_computing_cell_refinement
;
CrysAlisPro, Agilent Technologies,
Version 1.171.37.34 (release 22-05-2014 CrysAlis171 .NET)
(compiled May 22 2014,16:03:01)
;
_computing_data_collection
;
CrysAlisPro, Agilent Technologies,
Version 1.171.37.34 (release 22-05-2014 CrysAlis171 .NET)
(compiled May 22 2014,16:03:01)
;
_computing_data_reduction
;
CrysAlisPro, Agilent Technologies,
Version 1.171.37.34 (release 22-05-2014 CrysAlis171 .NET)
(compiled May 22 2014,16:03:01)
;
_computing_molecular_graphics 'Olex2 (Dolomanov et al., 2009)'
_computing_publication_material 'Olex2 (Dolomanov et al., 2009)'
_computing_structure_refinement 'ShelXL (Sheldrick, 2015)'
_computing_structure_solution 'XT (Sheldrick, 2015)'
_diffrn_ambient_environment air
_diffrn_ambient_temperature 287.58(10)
_diffrn_detector 'CCD plate'
_diffrn_detector_area_resol_mean 10.4127
_diffrn_detector_type Atlas
_diffrn_measured_fraction_theta_full 0.994
_diffrn_measured_fraction_theta_max 0.943
_diffrn_measurement_details
;
#__ type_ start__ end____ width___ exp.time_
  1 omega  -10.00  101.00   1.0000   12.5000
omega____ theta____ kappa____ phi______ frames
    -       22.6396   57.0000    0.0000 111

#__ type_ start__ end____ width___ exp.time_
  2 omega   -9.00  102.00   1.0000   12.5000
omega____ theta____ kappa____ phi______ frames
    -       22.6396   38.0000  -90.0000 111

#__ type_ start__ end____ width___ exp.time_
  3 omega  -13.00  107.00   1.0000   12.5000
omega____ theta____ kappa____ phi______ frames
    -       22.6396   77.0000  120.0000 120

#__ type_ start__ end____ width___ exp.time_
  4 omega  -20.00   67.00   1.0000   12.5000
omega____ theta____ kappa____ phi______ frames
    -       22.6396  -99.0000  150.0000 87

#__ type_ start__ end____ width___ exp.time_
  5 omega   35.00  113.00   1.0000   12.5000
omega____ theta____ kappa____ phi______ frames
    -       22.6396 -178.0000  120.0000 78

#__ type_ start__ end____ width___ exp.time_
  6 omega    6.00   86.00   1.0000   12.5000
omega____ theta____ kappa____ phi______ frames
    -       22.6396 -132.0000    8.1096 80

#__ type_ start__ end____ width___ exp.time_
  7 omega  -56.00   54.00   1.0000   12.5000
omega____ theta____ kappa____ phi______ frames
    -       22.6396  -38.0000 -150.0000 110
;
_diffrn_measurement_device 'four-circle diffractometer'
_diffrn_measurement_device_type 'SuperNova, Dual, Cu at zero, Atlas'
_diffrn_measurement_method '\w scans'
_diffrn_orient_matrix_UB_11 0.0507430000
_diffrn_orient_matrix_UB_12 -0.0069076000
_diffrn_orient_matrix_UB_13 0.0093557000
_diffrn_orient_matrix_UB_21 -0.0143015000
_diffrn_orient_matrix_UB_22 -0.0231052000
_diffrn_orient_matrix_UB_23 0.0344358000
_diffrn_orient_matrix_UB_31 -0.0008575000
_diffrn_orient_matrix_UB_32 -0.0218760000
_diffrn_orient_matrix_UB_33 -0.0392992000
_diffrn_radiation_monochromator mirror
_diffrn_radiation_probe x-ray
_diffrn_radiation_type MoK\a
_diffrn_radiation_wavelength 0.71073
_diffrn_reflns_av_R_equivalents 0.0483
_diffrn_reflns_av_unetI/netI 0.0382
_diffrn_reflns_Laue_measured_fraction_full 0.994
_diffrn_reflns_Laue_measured_fraction_max 0.943
_diffrn_reflns_limit_h_max 20
_diffrn_reflns_limit_h_min -20
_diffrn_reflns_limit_k_max 32
_diffrn_reflns_limit_k_min -32
_diffrn_reflns_limit_l_max 20
_diffrn_reflns_limit_l_min -20
_diffrn_reflns_number 75982
_diffrn_reflns_point_group_measured_fraction_full 0.994
_diffrn_reflns_point_group_measured_fraction_max 0.943
_diffrn_reflns_theta_full 26.000
_diffrn_reflns_theta_max 32.618
_diffrn_reflns_theta_min 3.051
_diffrn_source 'SuperNova (Mo) X-ray Source'
_exptl_absorpt_coefficient_mu 1.957
_exptl_absorpt_correction_T_max 1.00000
_exptl_absorpt_correction_T_min 0.83339
_exptl_absorpt_correction_type multi-scan
_exptl_absorpt_process_details
;
CrysAlisPro, Agilent Technologies,
Version 1.171.37.34 (release 22-05-2014 CrysAlis171 .NET)
(compiled May 22 2014,16:03:01)
Empirical absorption correction using spherical harmonics,
 implemented in SCALE3 ABSPACK scaling algorithm.
;
_exptl_crystal_colour black
_exptl_crystal_colour_primary black
_exptl_crystal_density_diffrn 1.751
_exptl_crystal_description block
_exptl_crystal_F_000 2088
_exptl_crystal_size_max 0.36
_exptl_crystal_size_mid 0.2
_exptl_crystal_size_min 0.16
_refine_diff_density_max 1.111
_refine_diff_density_min -1.040
_refine_diff_density_rms 0.161
_refine_ls_extinction_method none
_refine_ls_goodness_of_fit_ref 1.250
_refine_ls_hydrogen_treatment constr
_refine_ls_matrix_type full
_refine_ls_number_parameters 466
_refine_ls_number_reflns 13502
_refine_ls_number_restraints 0
_refine_ls_restrained_S_all 1.250
_refine_ls_R_factor_all 0.0945
_refine_ls_R_factor_gt 0.0724
_refine_ls_shift/su_max 0.001
_refine_ls_shift/su_mean 0.000
_refine_ls_structure_factor_coef Fsqd
_refine_ls_weighting_details 'w=1/[\s^2^(Fo^2^)+32.7678P] where P=(Fo^2^+2Fc^2^)/3'
_refine_ls_weighting_scheme calc
_refine_ls_wR_factor_gt 0.1487
_refine_ls_wR_factor_ref 0.1573
_reflns_Friedel_coverage 0.000
_reflns_number_gt 10653
_reflns_number_total 13502
_reflns_threshold_expression 'I > 2\s(I)'
_cod_data_source_file c8dt03776k2.cif
_cod_data_source_block cm114b
_cod_depositor_comments 'Adding full bibliography for 7048395--7048396.cif.'
_cod_original_cell_volume 3915.91(15)
_cod_database_code 7048396
_shelxl_version_number 2013-4
_chemical_oxdiff_formula 'C16 H32 F12 Fe4 N2 S8'
_chemical_oxdiff_usercomment 'Modrzynski/Burger, 9.12.2015, Mo, 100K, black, block, 0.16x0.2x0.36'
_shelx_space_group_comment
;
The symmetry employed for this shelxl refinement is uniquely defined
by the following loop, which should always be used as a source of
symmetry information in preference to the above space-group names.
They are only intended as comments.
;
_reflns_odcompleteness_completeness 99.87
_reflns_odcompleteness_iscentric 1
_reflns_odcompleteness_theta 30.44
_olex2_refinement_description
;
1. Fixed Uiso
 At 1.2 times of:
  All C(H,H) groups, All C(H,H,H,H) groups
 At 1.5 times of:
  All C(H,H,H) groups
2. Uiso/Uaniso restraints and constraints
Uanis(Fe1) = Uanis(Fe1A)
Uanis(S5) = Uanis(S5A)
Uanis(C1) = Uanis(C1A)
Uanis(C2) = Uanis(C2A)
Uanis(F1) = Uanis(F1A)
Uanis(F3) = Uanis(F3A)
Uanis(F2) = Uanis(F2A)
Uanis(S1) = Uanis(S1A)
Uanis(Fe3) = Uanis(Fe3A)
Uanis(S7) = Uanis(S7A)
Uanis(S8) = Uanis(S8A)
3. Others
 Sof(Fe1A)=Sof(Fe3A)=Sof(S1A)=Sof(S5A)=Sof(S7A)=Sof(S8A)=Sof(F1A)=Sof(F2A)=
 Sof(F3A)=Sof(C1A)=Sof(H1AA)=Sof(H1AB)=Sof(C2A)=Sof(H5BC)=Sof(H5BD)=Sof(H7BC)=
 Sof(H7BD)=1-FVAR(1)
 Sof(Fe1)=Sof(Fe3)=Sof(S1)=Sof(S5)=Sof(S7)=Sof(S8)=Sof(F1)=Sof(F2)=Sof(F3)=
 Sof(C1)=Sof(H1A)=Sof(H1B)=Sof(C2)=Sof(H5AA)=Sof(H5AB)=Sof(H7AA)=Sof(H7AB)=
 FVAR(1)
4.a Secondary CH2 refined with riding coordinates:
 C1(H1A,H1B), C1A(H1AA,H1AB), C3(H3A,H3B), C5(H5AA,H5AB), C5(H5BC,H5BD),
 C7(H7AA,H7AB), C7(H7BC,H7BD), C17(H17A,H17B), C18(H18A,H18B), C19(H19A,H19B),
 C20(H20A,H20B)
4.b Idealised Me refined as rotating group:
 C9(H9A,H9B,H9C), C10(H10A,H10B,H10C), C11(H11A,H11B,H11C), C12(H12A,H12B,
 H12C), C13(H13A,H13B,H13C), C14(H14A,H14B,H14C), C15(H15A,H15B,H15C), C16(H16A,
 H16B,H16C)
;
_olex2_submission_special_instructions 'No special instructions were received'

loop_
_space_group_symop_operation_xyz
'x, y, z'
'-x, y+1/2, -z+1/2'
'-x, -y, -z'
'x, -y-1/2, z-1/2'

loop_
_atom_site_label
_atom_site_type_symbol
_atom_site_fract_x
_atom_site_fract_y
_atom_site_fract_z
_atom_site_U_iso_or_equiv
_atom_site_adp_type
_atom_site_occupancy
_atom_site_site_symmetry_order
_atom_site_calc_flag
_atom_site_refinement_flags_posn
_atom_site_refinement_flags_occupancy
_atom_site_disorder_assembly
_atom_site_disorder_group
Fe1 Fe 0.65907(15) 0.32950(16) 0.4819(2) 0.0148(3) Uani 0.872(4) 1 d . P A 1
Fe1A Fe 0.6450(14) 0.3278(13) 0.4759(19) 0.0148(3) Uani 0.128(4) 1 d . P A 2
Fe2 Fe 0.85121(5) 0.33161(3) 0.53904(5) 0.01733(13) Uani 1 1 d . . . .
Fe3 Fe 0.73024(10) 0.42368(8) 0.60238(14) 0.0151(2) Uani 0.872(4) 1 d . P A 1
Fe3A Fe 0.7107(9) 0.4190(7) 0.6002(12) 0.0151(2) Uani 0.128(4) 1 d . P A 2
Fe4 Fe 0.77926(5) 0.41715(3) 0.40605(5) 0.01680(13) Uani 1 1 d . . . .
S1 S 0.72176(15) 0.32053(12) 0.64235(17) 0.0160(3) Uani 0.872(4) 1 d . P A 1
S1A S 0.7042(14) 0.3178(11) 0.6282(15) 0.0160(3) Uani 0.128(4) 1 d . P A 2
S2 S 0.88235(9) 0.43528(5) 0.53951(8) 0.0192(2) Uani 1 1 d . . . .
S3 S 0.62555(9) 0.43242(5) 0.46552(8) 0.0193(2) Uani 1 1 d . . . .
S4 S 0.78872(8) 0.31306(5) 0.38156(8) 0.0181(2) Uani 1 1 d . . . .
S5 S 0.53063(13) 0.26199(8) 0.46529(14) 0.0195(3) Uani 0.872(4) 1 d . P A 1
S5A S 0.5307(11) 0.2675(7) 0.4357(10) 0.0195(3) Uani 0.128(4) 1 d . P A 2
S6 S 0.98073(9) 0.26857(6) 0.57551(9) 0.0232(2) Uani 1 1 d . . . .
S7 S 0.69071(17) 0.49448(9) 0.72039(17) 0.0213(4) Uani 0.872(4) 1 d . P A 1
S7A S 0.6774(15) 0.4815(8) 0.7295(15) 0.0213(4) Uani 0.128(4) 1 d . P A 2
S8 S 0.82036(12) 0.47936(11) 0.27662(17) 0.0171(3) Uani 0.872(4) 1 d . P A 1
S8A S 0.7967(11) 0.4841(9) 0.2764(15) 0.0171(3) Uani 0.128(4) 1 d . P A 2
F1 F 0.4625(4) 0.2744(3) 0.1748(3) 0.0437(11) Uani 0.872(4) 1 d . P A 1
F1A F 0.457(3) 0.2384(18) 0.163(2) 0.0437(11) Uani 0.128(4) 1 d . P A 2
F2 F 0.5414(4) 0.3412(2) 0.2612(3) 0.0496(12) Uani 0.872(4) 1 d . P A 1
F2A F 0.487(3) 0.1695(15) 0.279(2) 0.0496(12) Uani 0.128(4) 1 d . P A 2
F3 F 0.3940(3) 0.3190(3) 0.3006(3) 0.0561(15) Uani 0.872(4) 1 d . P A 1
F3A F 0.364(2) 0.2500(19) 0.288(2) 0.0561(15) Uani 0.128(4) 1 d . P A 2
F4 F 1.0421(3) 0.2121(2) 0.8505(3) 0.0503(11) Uani 1 1 d . . . .
F5 F 1.0283(3) 0.16029(18) 0.7152(3) 0.0481(10) Uani 1 1 d . . . .
F6 F 1.1404(2) 0.22885(19) 0.7284(3) 0.0408(9) Uani 1 1 d . . . .
F7 F 0.5222(4) 0.4813(5) 0.8775(4) 0.137(4) Uani 1 1 d . . . .
F8 F 0.5141(4) 0.4059(3) 0.7652(8) 0.137(4) Uani 1 1 d . . . .
F9 F 0.4023(3) 0.4748(2) 0.7741(3) 0.0572(12) Uani 1 1 d . . . .
F10 F 0.9646(3) 0.5169(3) 0.1132(3) 0.0575(13) Uani 1 1 d . . . .
F11 F 1.0944(3) 0.5264(3) 0.2068(3) 0.0581(13) Uani 1 1 d . . . .
F12 F 0.9680(3) 0.5846(2) 0.2282(4) 0.0564(12) Uani 1 1 d . . . .
C1 C 0.5181(5) 0.2434(3) 0.3335(5) 0.0267(12) Uani 0.872(4) 1 d . P A 1
H1A H 0.5840 0.2311 0.3079 0.032 Uiso 0.872(4) 1 calc R P A 1
H1B H 0.4734 0.2075 0.3269 0.032 Uiso 0.872(4) 1 calc R P A 1
C1A C 0.534(3) 0.272(2) 0.300(3) 0.0267(12) Uani 0.128(4) 1 d . P A 2
H1AA H 0.5235 0.3154 0.2792 0.032 Uiso 0.128(4) 1 calc R P A 2
H1AB H 0.5997 0.2589 0.2761 0.032 Uiso 0.128(4) 1 calc R P A 2
C2 C 0.4788(5) 0.2940(3) 0.2690(4) 0.0289(12) Uani 0.872(4) 1 d . P A 1
C2A C 0.450(3) 0.230(2) 0.253(3) 0.0289(12) Uani 0.128(4) 1 d . P A 2
C3 C 0.9747(4) 0.2631(3) 0.7109(4) 0.0252(10) Uani 1 1 d . . . .
H3A H 0.9911 0.3035 0.7406 0.030 Uiso 1 1 calc R . . .
H3B H 0.9062 0.2523 0.7309 0.030 Uiso 1 1 calc R . . .
C4 C 1.0454(4) 0.2157(3) 0.7505(4) 0.0305(11) Uani 1 1 d . . . .
C5 C 0.5563(4) 0.5028(3) 0.7115(4) 0.0336(12) Uani 1 1 d . . . .
H5AA H 0.5390 0.5463 0.7238 0.040 Uiso 0.872(4) 1 calc R P A 1
H5AB H 0.5351 0.4927 0.6423 0.040 Uiso 0.872(4) 1 calc R P A 1
H5BC H 0.5470 0.5469 0.7269 0.040 Uiso 0.128(4) 1 calc R P A 2
H5BD H 0.5351 0.4951 0.6415 0.040 Uiso 0.128(4) 1 calc R P A 2
C6 C 0.5011(5) 0.4650(4) 0.7801(6) 0.0488(18) Uani 1 1 d . . . .
C7 C 0.9543(4) 0.4811(2) 0.2798(4) 0.0230(9) Uani 1 1 d . . . .
H7AA H 0.9771 0.4913 0.3483 0.028 Uiso 0.872(4) 1 calc R P A 1
H7AB H 0.9804 0.4399 0.2627 0.028 Uiso 0.872(4) 1 calc R P A 1
H7BC H 0.9786 0.4902 0.3482 0.028 Uiso 0.128(4) 1 calc R P A 2
H7BD H 0.9774 0.4395 0.2611 0.028 Uiso 0.128(4) 1 calc R P A 2
C8 C 0.9943(4) 0.5272(3) 0.2080(4) 0.0354(13) Uani 1 1 d . . . .
O1 O 0.6870(4) 0.6593(2) 0.0869(4) 0.0531(13) Uani 1 1 d . . . .
C17 C 0.7830(6) 0.6355(4) 0.0939(5) 0.0518(19) Uani 1 1 d . . . .
H17A H 0.7824 0.5964 0.1317 0.062 Uiso 1 1 calc R . . .
H17B H 0.8270 0.6648 0.1294 0.062 Uiso 1 1 calc R . . .
C18 C 0.8209(5) 0.6245(3) -0.0127(5) 0.0403(14) Uani 1 1 d . . . .
H18A H 0.8693 0.6565 -0.0324 0.048 Uiso 1 1 calc R . . .
H18B H 0.8527 0.5837 -0.0186 0.048 Uiso 1 1 calc R . . .
C19 C 0.7278(5) 0.6281(3) -0.0763(5) 0.0417(15) Uani 1 1 d . . . .
H19A H 0.7224 0.5925 -0.1219 0.050 Uiso 1 1 calc R . . .
H19B H 0.7261 0.6664 -0.1162 0.050 Uiso 1 1 calc R . . .
C20 C 0.6448(5) 0.6274(3) 0.0034(6) 0.0471(16) Uani 1 1 d . . . .
H20A H 0.5846 0.6486 -0.0216 0.056 Uiso 1 1 calc R . . .
H20B H 0.6271 0.5848 0.0218 0.056 Uiso 1 1 calc R . . .
N1 N 0.7541(4) 0.3877(2) 0.0104(3) 0.0317(10) Uani 1 1 d . . . .
C9 C 0.7218(11) 0.3493(5) 0.0915(6) 0.105(5) Uani 1 1 d . . . .
H9A H 0.6494 0.3447 0.0886 0.157 Uiso 1 1 calc GR . . .
H9B H 0.7409 0.3681 0.1554 0.157 Uiso 1 1 calc GR . . .
H9C H 0.7531 0.3088 0.0857 0.157 Uiso 1 1 calc GR . . .
C10 C 0.7309(12) 0.4508(4) 0.0078(7) 0.110(6) Uani 1 1 d . . . .
H10A H 0.7634 0.4699 -0.0498 0.165 Uiso 1 1 calc GR . . .
H10B H 0.7543 0.4704 0.0696 0.165 Uiso 1 1 calc GR . . .
H10C H 0.6588 0.4559 0.0019 0.165 Uiso 1 1 calc GR . . .
C11 C 0.7390(5) 0.3580(3) -0.0888(4) 0.0355(13) Uani 1 1 d . . . .
H11A H 0.7666 0.3164 -0.0872 0.053 Uiso 1 1 calc GR . . .
H11B H 0.7726 0.3820 -0.1405 0.053 Uiso 1 1 calc GR . . .
H11C H 0.6678 0.3559 -0.1040 0.053 Uiso 1 1 calc GR . . .
C12 C 0.8663(8) 0.3907(7) 0.0269(9) 0.105(5) Uani 1 1 d . . . .
H12A H 0.8921 0.3492 0.0389 0.157 Uiso 1 1 calc GR . . .
H12B H 0.8810 0.4166 0.0851 0.157 Uiso 1 1 calc GR . . .
H12C H 0.8980 0.4081 -0.0326 0.157 Uiso 1 1 calc GR . . .
N2 N 0.2555(3) 0.3621(2) 0.5343(4) 0.0269(9) Uani 1 1 d . . . .
C13 C 0.3466(5) 0.3961(3) 0.5091(6) 0.0394(14) Uani 1 1 d . . . .
H13A H 0.3466 0.4056 0.4374 0.059 Uiso 1 1 calc GR . . .
H13B H 0.4048 0.3709 0.5255 0.059 Uiso 1 1 calc GR . . .
H13C H 0.3491 0.4343 0.5477 0.059 Uiso 1 1 calc GR . . .
C14 C 0.2523(7) 0.3535(4) 0.6471(5) 0.058(2) Uani 1 1 d . . . .
H14A H 0.2660 0.3927 0.6802 0.088 Uiso 1 1 calc GR . . .
H14B H 0.3025 0.3233 0.6673 0.088 Uiso 1 1 calc GR . . .
H14C H 0.1863 0.3389 0.6665 0.088 Uiso 1 1 calc GR . . .
C15 C 0.2537(4) 0.3004(3) 0.4859(5) 0.0370(14) Uani 1 1 d . . . .
H15A H 0.1977 0.2766 0.5122 0.055 Uiso 1 1 calc GR . . .
H15B H 0.3160 0.2788 0.5006 0.055 Uiso 1 1 calc GR . . .
H15C H 0.2460 0.3052 0.4133 0.055 Uiso 1 1 calc GR . . .
C16 C 0.1661(5) 0.3985(3) 0.5063(5) 0.0389(14) Uani 1 1 d . . . .
H16A H 0.1677 0.4380 0.5413 0.058 Uiso 1 1 calc GR . . .
H16B H 0.1062 0.3759 0.5253 0.058 Uiso 1 1 calc GR . . .
H16C H 0.1656 0.4056 0.4338 0.058 Uiso 1 1 calc GR . . .

loop_
_atom_site_aniso_label
_atom_site_aniso_U_11
_atom_site_aniso_U_22
_atom_site_aniso_U_33
_atom_site_aniso_U_23
_atom_site_aniso_U_13
_atom_site_aniso_U_12
Fe1 0.0117(8) 0.0169(4) 0.0159(6) -0.0014(3) 0.0002(6) -0.0008(6)
Fe1A 0.0117(8) 0.0169(4) 0.0159(6) -0.0014(3) 0.0002(6) -0.0008(6)
Fe2 0.0152(3) 0.0180(3) 0.0188(3) 0.0021(2) 0.0018(2) 0.0003(2)
Fe3 0.0137(6) 0.0168(4) 0.0147(3) -0.0013(3) 0.0001(5) -0.0003(5)
Fe3A 0.0137(6) 0.0168(4) 0.0147(3) -0.0013(3) 0.0001(5) -0.0003(5)
Fe4 0.0189(3) 0.0171(3) 0.0144(3) 0.0005(2) 0.0001(2) -0.0012(2)
S1 0.0142(9) 0.0199(6) 0.0140(9) 0.0011(6) -0.0002(5) -0.0005(7)
S1A 0.0142(9) 0.0199(6) 0.0140(9) 0.0011(6) -0.0002(5) -0.0005(7)
S2 0.0199(5) 0.0197(5) 0.0179(5) 0.0005(4) -0.0015(4) -0.0038(4)
S3 0.0202(5) 0.0190(5) 0.0187(5) -0.0006(4) -0.0023(4) 0.0035(4)
S4 0.0183(5) 0.0184(5) 0.0175(5) -0.0028(4) 0.0032(4) -0.0004(4)
S5 0.0179(5) 0.0221(6) 0.0187(8) 0.0038(6) 0.0010(7) -0.0039(5)
S5A 0.0179(5) 0.0221(6) 0.0187(8) 0.0038(6) 0.0010(7) -0.0039(5)
S6 0.0215(5) 0.0282(6) 0.0200(5) 0.0062(4) 0.0064(4) 0.0075(5)
S7 0.0248(9) 0.0197(10) 0.0192(7) -0.0040(7) 0.0016(6) -0.0013(7)
S7A 0.0248(9) 0.0197(10) 0.0192(7) -0.0040(7) 0.0016(6) -0.0013(7)
S8 0.0148(9) 0.0191(7) 0.0173(5) 0.0023(4) -0.0014(7) -0.0003(7)
S8A 0.0148(9) 0.0191(7) 0.0173(5) 0.0023(4) -0.0014(7) -0.0003(7)
F1 0.052(3) 0.057(3) 0.0223(18) -0.006(2) -0.0047(17) 0.012(2)
F1A 0.052(3) 0.057(3) 0.0223(18) -0.006(2) -0.0047(17) 0.012(2)
F2 0.070(3) 0.043(3) 0.036(2) 0.0138(19) 0.003(2) -0.008(2)
F2A 0.070(3) 0.043(3) 0.036(2) 0.0138(19) 0.003(2) -0.008(2)
F3 0.039(2) 0.097(4) 0.032(2) 0.007(2) 0.0062(18) 0.041(3)
F3A 0.039(2) 0.097(4) 0.032(2) 0.007(2) 0.0062(18) 0.041(3)
F4 0.0335(19) 0.092(3) 0.0253(17) 0.0210(19) 0.0031(14) 0.010(2)
F5 0.059(3) 0.0307(19) 0.055(2) 0.0111(17) -0.003(2) 0.0013(18)
F6 0.0211(16) 0.061(2) 0.0400(19) 0.0118(18) 0.0046(14) 0.0038(16)
F7 0.033(2) 0.344(12) 0.034(2) 0.062(5) 0.000(2) -0.020(5)
F8 0.046(3) 0.045(3) 0.319(12) 0.047(5) 0.049(5) 0.007(2)
F9 0.0270(19) 0.083(3) 0.061(3) 0.016(2) 0.0057(18) 0.008(2)
F10 0.033(2) 0.117(4) 0.0228(17) 0.017(2) -0.0004(14) -0.015(2)
F11 0.0222(17) 0.115(4) 0.037(2) 0.016(2) 0.0019(15) -0.018(2)
F12 0.052(3) 0.041(2) 0.076(3) 0.020(2) -0.002(2) -0.019(2)
C1 0.031(3) 0.023(3) 0.027(3) -0.008(2) -0.003(2) 0.001(2)
C1A 0.031(3) 0.023(3) 0.027(3) -0.008(2) -0.003(2) 0.001(2)
C2 0.027(3) 0.039(3) 0.021(3) -0.001(2) 0.001(2) 0.006(2)
C2A 0.027(3) 0.039(3) 0.021(3) -0.001(2) 0.001(2) 0.006(2)
C3 0.021(2) 0.034(3) 0.021(2) 0.0031(19) 0.0053(17) 0.0046(19)
C4 0.022(2) 0.042(3) 0.028(2) 0.007(2) 0.0011(19) -0.001(2)
C5 0.031(3) 0.040(3) 0.030(3) 0.001(2) 0.005(2) 0.012(2)
C6 0.030(3) 0.064(5) 0.053(4) 0.022(4) -0.004(3) 0.003(3)
C7 0.023(2) 0.027(2) 0.019(2) -0.0009(17) 0.0011(17) -0.0001(19)
C8 0.021(2) 0.058(4) 0.028(3) 0.006(3) 0.001(2) -0.009(2)
O1 0.065(3) 0.050(3) 0.044(3) -0.002(2) 0.018(2) 0.018(3)
C17 0.067(5) 0.055(4) 0.033(3) 0.003(3) -0.001(3) 0.020(4)
C18 0.039(3) 0.045(4) 0.037(3) 0.007(3) 0.005(3) 0.003(3)
C19 0.052(4) 0.040(3) 0.033(3) 0.002(3) 0.001(3) -0.002(3)
C20 0.038(4) 0.040(4) 0.063(5) -0.002(3) 0.011(3) 0.001(3)
N1 0.054(3) 0.022(2) 0.0190(19) -0.0017(16) -0.0025(19) -0.006(2)
C9 0.197(14) 0.085(7) 0.034(4) -0.010(4) 0.020(6) -0.088(8)
C10 0.229(15) 0.054(5) 0.046(5) -0.026(4) -0.058(7) 0.070(8)
C11 0.053(4) 0.031(3) 0.022(2) -0.007(2) -0.002(2) -0.008(3)
C12 0.065(7) 0.160(13) 0.089(8) -0.063(8) -0.027(6) 0.030(7)
N2 0.023(2) 0.0184(19) 0.040(2) -0.0015(17) 0.0058(18) -0.0010(16)
C13 0.030(3) 0.027(3) 0.062(4) -0.001(3) 0.014(3) -0.005(2)
C14 0.091(7) 0.052(4) 0.032(3) 0.006(3) 0.009(4) -0.012(4)
C15 0.027(3) 0.028(3) 0.056(4) -0.016(3) 0.016(3) -0.005(2)
C16 0.031(3) 0.030(3) 0.057(4) -0.005(3) -0.003(3) 0.005(2)

loop_
_atom_type_symbol
_atom_type_description
_atom_type_scat_dispersion_real
_atom_type_scat_dispersion_imag
_atom_type_scat_source
C C 0.0033 0.0016 'International Tables Vol C Tables 4.2.6.8 and 6.1.1.4'
H H 0.0000 0.0000 'International Tables Vol C Tables 4.2.6.8 and 6.1.1.4'
F F 0.0171 0.0103 'International Tables Vol C Tables 4.2.6.8 and 6.1.1.4'
Fe Fe 0.3463 0.8444 'International Tables Vol C Tables 4.2.6.8 and 6.1.1.4'
N N 0.0061 0.0033 'International Tables Vol C Tables 4.2.6.8 and 6.1.1.4'
O O 0.0106 0.0060 'International Tables Vol C Tables 4.2.6.8 and 6.1.1.4'
S S 0.1246 0.1234 'International Tables Vol C Tables 4.2.6.8 and 6.1.1.4'

loop_
_geom_angle_atom_site_label_1
_geom_angle_atom_site_label_2
_geom_angle_atom_site_label_3
_geom_angle
_geom_angle_site_symmetry_3
Fe2 Fe1 Fe3 59.66(5) .
Fe2 Fe1 Fe4 61.21(5) .
Fe4 Fe1 Fe3 59.29(7) .
S1 Fe1 Fe2 52.57(7) .
S1 Fe1 Fe3 53.18(9) .
S1 Fe1 Fe4 101.01(9) .
S3 Fe1 Fe2 101.42(10) .
S3 Fe1 Fe3 53.16(8) .
S3 Fe1 Fe4 52.58(8) .
S3 Fe1 S1 103.98(14) .
S4 Fe1 Fe2 54.61(6) .
S4 Fe1 Fe3 101.41(9) .
S4 Fe1 Fe4 54.40(7) .
S4 Fe1 S1 105.08(10) .
S4 Fe1 S3 104.66(14) .
S4 Fe1 S5 115.63(15) .
S5 Fe1 Fe2 139.93(16) .
S5 Fe1 Fe3 142.43(15) .
S5 Fe1 Fe4 150.99(14) .
S5 Fe1 S1 108.00(16) .
S5 Fe1 S3 118.17(11) .
Fe3A Fe1A Fe2 59.7(5) .
Fe3A Fe1A Fe4 59.5(6) .
Fe4 Fe1A Fe2 57.4(4) .
S1A Fe1A Fe2 52.4(6) .
S1A Fe1A Fe3A 52.7(8) .
S1A Fe1A Fe4 98.3(9) .
S1A Fe1A S3 101.3(11) .
S1A Fe1A S4 100.9(9) .
S3 Fe1A Fe2 95.6(7) .
S3 Fe1A Fe3A 49.6(6) .
S3 Fe1A Fe4 50.8(5) .
S3 Fe1A S4 101.4(10) .
S4 Fe1A Fe2 50.7(4) .
S4 Fe1A Fe3A 99.3(7) .
S4 Fe1A Fe4 51.8(5) .
S5A Fe1A Fe2 142.7(13) .
S5A Fe1A Fe3A 148.0(13) .
S5A Fe1A Fe4 145.2(12) .
S5A Fe1A S1A 116.1(14) .
S5A Fe1A S3 121.6(10) .
S5A Fe1A S4 112.7(12) .
Fe1 Fe2 Fe3 61.67(8) .
Fe1 Fe2 Fe4 59.58(8) .
Fe3 Fe2 Fe4 59.43(4) .
Fe3A Fe2 Fe1A 57.2(6) .
Fe4 Fe2 Fe1A 59.9(5) .
Fe4 Fe2 Fe3A 59.5(3) .
S1 Fe2 Fe1 54.84(9) .
S1 Fe2 Fe3 54.53(8) .
S1 Fe2 Fe4 101.45(7) .
S1 Fe2 S2 104.28(8) .
S1 Fe2 S4 105.22(6) .
S1 Fe2 S6 113.66(7) .
S1A Fe2 Fe1A 48.0(7) .
S1A Fe2 Fe3A 50.6(6) .
S1A Fe2 Fe4 96.9(5) .
S2 Fe2 Fe1 101.10(8) .
S2 Fe2 Fe1A 101.7(5) .
S2 Fe2 Fe3 51.96(5) .
S2 Fe2 Fe3A 57.0(3) .
S2 Fe2 Fe4 53.01(3) .
S2 Fe2 S1A 106.3(6) .
S4 Fe2 Fe1 52.47(8) .
S4 Fe2 Fe1A 51.9(5) .
S4 Fe2 Fe3 101.39(5) .
S4 Fe2 Fe3A 98.1(3) .
S4 Fe2 Fe4 53.23(3) .
S4 Fe2 S1A 97.9(4) .
S4 Fe2 S2 103.98(5) .
S6 Fe2 Fe1 141.78(9) .
S6 Fe2 Fe1A 141.1(5) .
S6 Fe2 Fe3 147.07(6) .
S6 Fe2 Fe3A 149.9(3) .
S6 Fe2 Fe4 144.77(4) .
S6 Fe2 S1A 117.7(5) .
S6 Fe2 S2 117.03(5) .
S6 Fe2 S4 111.53(5) .
Fe2 Fe3 Fe1 58.66(7) .
Fe4 Fe3 Fe1 59.03(8) .
Fe4 Fe3 Fe2 60.76(4) .
S1 Fe3 Fe1 52.99(9) .
S1 Fe3 Fe2 52.10(7) .
S1 Fe3 Fe4 100.64(9) .
S2 Fe3 Fe1 100.38(9) .
S2 Fe3 Fe2 54.19(5) .
S2 Fe3 Fe4 54.09(5) .
S2 Fe3 S1 104.09(10) .
S2 Fe3 S3 104.48(8) .
S2 Fe3 S7 113.76(8) .
S3 Fe3 Fe1 52.76(8) .
S3 Fe3 Fe2 100.27(7) .
S3 Fe3 Fe4 52.38(5) .
S3 Fe3 S1 103.42(7) .
S7 Fe3 Fe1 145.43(9) .
S7 Fe3 Fe2 149.25(10) .
S7 Fe3 Fe4 140.00(9) .
S7 Fe3 S1 119.22(11) .
S7 Fe3 S3 110.43(10) .
Fe1A Fe3A Fe2 63.0(6) .
Fe1A Fe3A Fe4 61.8(6) .
Fe4 Fe3A Fe2 59.2(3) .
S1A Fe3A Fe1A 51.1(8) .
S1A Fe3A Fe2 53.6(6) .
S1A Fe3A Fe4 99.0(8) .
S1A Fe3A S2 103.5(8) .
S1A Fe3A S7A 117.4(10) .
S2 Fe3A Fe1A 101.8(7) .
S2 Fe3A Fe2 51.1(3) .
S2 Fe3A Fe4 51.5(3) .
S3 Fe3A Fe1A 54.6(6) .
S3 Fe3A Fe2 101.9(6) .
S3 Fe3A Fe4 52.7(3) .
S3 Fe3A S1A 104.6(7) .
S3 Fe3A S2 101.6(6) .
S3 Fe3A S7A 117.0(9) .
S7A Fe3A Fe1A 147.4(8) .
S7A Fe3A Fe2 140.5(8) .
S7A Fe3A Fe4 143.2(8) .
S7A Fe3A S2 110.8(7) .
Fe1 Fe4 Fe2 59.21(6) .
Fe1 Fe4 Fe3 61.68(7) .
Fe2 Fe4 Fe1A 62.7(4) .
Fe2 Fe4 Fe3A 61.4(3) .
Fe3 Fe4 Fe2 59.81(4) .
Fe3A Fe4 Fe1A 58.7(6) .
S2 Fe4 Fe1 101.07(7) .
S2 Fe4 Fe1A 104.4(5) .
S2 Fe4 Fe2 53.36(3) .
S2 Fe4 Fe3 52.20(4) .
S2 Fe4 Fe3A 58.0(2) .
S2 Fe4 S4 104.35(5) .
S3 Fe4 Fe1 54.39(7) .
S3 Fe4 Fe1A 52.5(5) .
S3 Fe4 Fe2 101.20(4) .
S3 Fe4 Fe3 54.59(4) .
S3 Fe4 Fe3A 49.6(3) .
S3 Fe4 S2 104.79(5) .
S3 Fe4 S4 104.40(5) .
S3 Fe4 S8 114.21(6) .
S3 Fe4 S8A 105.8(4) .
S4 Fe4 Fe1 52.33(8) .
S4 Fe4 Fe1A 53.2(5) .
S4 Fe4 Fe2 53.28(3) .
S4 Fe4 Fe3 101.75(5) .
S4 Fe4 Fe3A 99.6(3) .
S8 Fe4 Fe1 148.96(8) .
S8 Fe4 Fe2 144.27(5) .
S8 Fe4 Fe3 140.13(8) .
S8 Fe4 S2 109.95(7) .
S8 Fe4 S4 117.92(7) .
S8A Fe4 Fe1A 139.7(6) .
S8A Fe4 Fe2 152.7(4) .
S8A Fe4 Fe3A 137.9(6) .
S8A Fe4 S2 114.7(5) .
S8A Fe4 S4 121.2(5) .
Fe1 S1 Fe3 73.84(12) .
Fe2 S1 Fe1 72.59(10) .
Fe2 S1 Fe3 73.37(9) .
Fe1A S1A Fe2 79.6(9) .
Fe1A S1A Fe3A 76.2(10) .
Fe3A S1A Fe2 75.7(8) .
Fe2 S2 Fe3A 71.9(4) .
Fe3 S2 Fe2 73.85(6) .
Fe3 S2 Fe4 73.71(6) .
Fe4 S2 Fe2 73.63(4) .
Fe4 S2 Fe3A 70.6(3) .
Fe1 S3 Fe3 74.08(8) .
Fe3A S3 Fe1A 75.8(7) .
Fe3A S3 Fe4 77.7(4) .
Fe4 S3 Fe1 73.03(8) .
Fe4 S3 Fe1A 76.7(5) .
Fe4 S3 Fe3 73.03(6) .
Fe1 S4 Fe2 72.92(7) .
Fe1 S4 Fe4 73.27(9) .
Fe2 S4 Fe1A 77.4(5) .
Fe4 S4 Fe1A 75.0(7) .
Fe4 S4 Fe2 73.49(4) .
C1 S5 Fe1 107.8(2) .
C1A S5A Fe1A 101.5(17) .
C3 S6 Fe2 102.42(17) .
C5 S7 Fe3 105.0(2) .
C5 S7A Fe3A 104.5(10) .
C7 S8 Fe4 104.03(18) .
C7 S8A Fe4 94.1(7) .
C2A F2A F8 158(3) 4_565
C6 F8 F2A 154.7(13) 4_566
S5 C1 H1A 108.5 .
S5 C1 H1B 108.5 .
H1A C1 H1B 107.5 .
C2 C1 S5 115.2(4) .
C2 C1 H1A 108.5 .
C2 C1 H1B 108.5 .
S5A C1A H1AA 109.6 .
S5A C1A H1AB 109.6 .
H1AA C1A H1AB 108.2 .
C2A C1A S5A 110(3) .
C2A C1A H1AA 109.6 .
C2A C1A H1AB 109.6 .
F1 C2 C1 111.1(5) .
F2 C2 F1 105.8(5) .
F2 C2 C1 113.1(5) .
F3 C2 F1 106.9(5) .
F3 C2 F2 104.6(6) .
F3 C2 C1 114.8(5) .
F1A C2A F2A 110(4) .
F1A C2A F3A 111(4) .
F1A C2A C1A 105(4) .
F2A C2A C1A 101(3) .
F3A C2A F2A 121(4) .
F3A C2A C1A 107(4) .
S6 C3 H3A 109.3 .
S6 C3 H3B 109.3 .
H3A C3 H3B 108.0 .
C4 C3 S6 111.4(4) .
C4 C3 H3A 109.3 .
C4 C3 H3B 109.3 .
F4 C4 F6 105.5(4) .
F4 C4 C3 111.6(5) .
F5 C4 F4 107.3(5) .
F5 C4 F6 106.3(5) .
F5 C4 C3 113.4(5) .
F6 C4 C3 112.3(5) .
S7 C5 H5AA 108.6 .
S7 C5 H5AB 108.6 .
S7A C5 H5BC 110.9 .
S7A C5 H5BD 110.9 .
H5AA C5 H5AB 107.6 .
H5BC C5 H5BD 108.9 .
C6 C5 S7 114.6(4) .
C6 C5 S7A 104.4(7) .
C6 C5 H5AA 108.6 .
C6 C5 H5AB 108.6 .
C6 C5 H5BC 110.9 .
C6 C5 H5BD 110.9 .
F7 C6 C5 110.4(7) .
F8 C6 F7 111.7(8) .
F8 C6 F9 106.1(7) .
F8 C6 C5 113.2(7) .
F9 C6 F7 102.3(6) .
F9 C6 C5 112.5(6) .
S8 C7 H7AA 109.4 .
S8 C7 H7AB 109.4 .
S8A C7 H7BC 109.8 .
S8A C7 H7BD 109.8 .
H7AA C7 H7AB 108.0 .
H7BC C7 H7BD 108.3 .
C8 C7 S8 111.3(4) .
C8 C7 S8A 109.3(6) .
C8 C7 H7AA 109.4 .
C8 C7 H7AB 109.4 .
C8 C7 H7BC 109.8 .
C8 C7 H7BD 109.8 .
F10 C8 F11 106.2(5) .
F10 C8 C7 112.7(5) .
F11 C8 C7 111.4(5) .
F12 C8 F10 105.7(5) .
F12 C8 F11 106.3(5) .
F12 C8 C7 113.9(5) .
C17 O1 C20 103.6(5) .
O1 C17 H17A 110.1 .
O1 C17 H17B 110.1 .
O1 C17 C18 108.0(6) .
H17A C17 H17B 108.4 .
C18 C17 H17A 110.1 .
C18 C17 H17B 110.1 .
C17 C18 H18A 111.0 .
C17 C18 H18B 111.0 .
H18A C18 H18B 109.0 .
C19 C18 C17 103.6(6) .
C19 C18 H18A 111.0 .
C19 C18 H18B 111.0 .
C18 C19 H19A 111.3 .
C18 C19 H19B 111.3 .
C18 C19 C20 102.3(5) .
H19A C19 H19B 109.2 .
C20 C19 H19A 111.3 .
C20 C19 H19B 111.3 .
O1 C20 C19 104.3(6) .
O1 C20 H20A 110.9 .
O1 C20 H20B 110.9 .
C19 C20 H20A 110.9 .
C19 C20 H20B 110.9 .
H20A C20 H20B 108.9 .
C9 N1 C11 112.1(5) .
C9 N1 C12 102.6(9) .
C10 N1 C9 121.2(8) .
C10 N1 C11 111.9(5) .
C10 N1 C12 100.5(9) .
C11 N1 C12 106.1(6) .
N1 C9 H9A 109.5 .
N1 C9 H9B 109.5 .
N1 C9 H9C 109.5 .
H9A C9 H9B 109.5 .
H9A C9 H9C 109.5 .
H9B C9 H9C 109.5 .
N1 C10 H10A 109.5 .
N1 C10 H10B 109.5 .
N1 C10 H10C 109.5 .
H10A C10 H10B 109.5 .
H10A C10 H10C 109.5 .
H10B C10 H10C 109.5 .
N1 C11 H11A 109.5 .
N1 C11 H11B 109.5 .
N1 C11 H11C 109.5 .
H11A C11 H11B 109.5 .
H11A C11 H11C 109.5 .
H11B C11 H11C 109.5 .
N1 C12 H12A 109.5 .
N1 C12 H12B 109.5 .
N1 C12 H12C 109.5 .
H12A C12 H12B 109.5 .
H12A C12 H12C 109.5 .
H12B C12 H12C 109.5 .
C13 N2 C14 108.5(5) .
C13 N2 C15 111.5(4) .
C13 N2 C16 110.4(5) .
C15 N2 C14 108.5(5) .
C16 N2 C14 106.8(5) .
C16 N2 C15 111.1(5) .
N2 C13 H13A 109.5 .
N2 C13 H13B 109.5 .
N2 C13 H13C 109.5 .
H13A C13 H13B 109.5 .
H13A C13 H13C 109.5 .
H13B C13 H13C 109.5 .
N2 C14 H14A 109.5 .
N2 C14 H14B 109.5 .
N2 C14 H14C 109.5 .
H14A C14 H14B 109.5 .
H14A C14 H14C 109.5 .
H14B C14 H14C 109.5 .
N2 C15 H15A 109.5 .
N2 C15 H15B 109.5 .
N2 C15 H15C 109.5 .
H15A C15 H15B 109.5 .
H15A C15 H15C 109.5 .
H15B C15 H15C 109.5 .
N2 C16 H16A 109.5 .
N2 C16 H16B 109.5 .
N2 C16 H16C 109.5 .
H16A C16 H16B 109.5 .
H16A C16 H16C 109.5 .
H16B C16 H16C 109.5 .

loop_
_geom_bond_atom_site_label_1
_geom_bond_atom_site_label_2
_geom_bond_distance
_geom_bond_site_symmetry_2
Fe1 Fe2 2.6929(19) .
Fe1 Fe3 2.775(3) .
Fe1 Fe4 2.703(3) .
Fe1 S1 2.307(3) .
Fe1 S3 2.298(4) .
Fe1 S4 2.234(3) .
Fe1 S5 2.280(3) .
Fe1A Fe2 2.898(17) .
Fe1A Fe3A 2.73(3) .
Fe1A Fe4 2.82(2) .
Fe1A S1A 2.19(3) .
Fe1A S3 2.30(3) .
Fe1A S4 2.34(2) .
Fe1A S5A 2.09(2) .
Fe2 Fe3 2.7211(19) .
Fe2 Fe3A 2.808(15) .
Fe2 Fe4 2.7472(9) .
Fe2 S1 2.241(3) .
Fe2 S1A 2.33(2) .
Fe2 S2 2.2974(13) .
Fe2 S4 2.2966(13) .
Fe2 S6 2.2704(14) .
Fe3 Fe4 2.7105(19) .
Fe3 S1 2.313(3) .
Fe3 S2 2.2311(19) .
Fe3 S3 2.310(2) .
Fe3 S7 2.270(3) .
Fe3A Fe4 2.756(15) .
Fe3A S1A 2.24(3) .
Fe3A S2 2.478(12) .
Fe3A S3 2.147(14) .
Fe3A S7A 2.25(3) .
Fe4 S2 2.2871(13) .
Fe4 S3 2.2446(14) .
Fe4 S4 2.2952(13) .
Fe4 S8 2.267(2) .
Fe4 S8A 2.28(2) .
S5 C1 1.812(6) .
S5A C1A 1.81(5) .
S6 C3 1.814(5) .
S7 C5 1.822(6) .
S7A C5 1.71(2) .
S8 C7 1.803(5) .
S8A C7 2.121(16) .
F1 C2 1.345(7) .
F1A C2A 1.22(5) .
F2 C2 1.335(8) .
F2A F8 1.69(3) 4_565
F2A C2A 1.46(5) .
F3 C2 1.334(7) .
F3A C2A 1.32(5) .
F4 C4 1.338(6) .
F5 C4 1.317(7) .
F6 C4 1.344(6) .
F7 C6 1.376(10) .
F8 F2A 1.69(3) 4_566
F8 C6 1.316(10) .
F9 C6 1.350(8) .
F10 C8 1.344(7) .
F11 C8 1.347(6) .
F12 C8 1.329(8) .
C1 H1A 0.9900 .
C1 H1B 0.9900 .
C1 C2 1.494(9) .
C1A H1AA 0.9900 .
C1A H1AB 0.9900 .
C1A C2A 1.58(6) .
C3 H3A 0.9900 .
C3 H3B 0.9900 .
C3 C4 1.499(8) .
C5 H5AA 0.9900 .
C5 H5AB 0.9900 .
C5 H5BC 0.9900 .
C5 H5BD 0.9900 .
C5 C6 1.441(9) .
C7 H7AA 0.9900 .
C7 H7AB 0.9900 .
C7 H7BC 0.9900 .
C7 H7BD 0.9900 .
C7 C8 1.491(8) .
O1 C17 1.395(9) .
O1 C20 1.429(9) .
C17 H17A 0.9900 .
C17 H17B 0.9900 .
C17 C18 1.533(9) .
C18 H18A 0.9900 .
C18 H18B 0.9900 .
C18 C19 1.512(9) .
C19 H19A 0.9900 .
C19 H19B 0.9900 .
C19 C20 1.547(10) .
C20 H20A 0.9900 .
C20 H20B 0.9900 .
N1 C9 1.438(9) .
N1 C10 1.409(9) .
N1 C11 1.488(7) .
N1 C12 1.526(12) .
C9 H9A 0.9800 .
C9 H9B 0.9800 .
C9 H9C 0.9800 .
C10 H10A 0.9800 .
C10 H10B 0.9800 .
C10 H10C 0.9800 .
C11 H11A 0.9800 .
C11 H11B 0.9800 .
C11 H11C 0.9800 .
C12 H12A 0.9800 .
C12 H12B 0.9800 .
C12 H12C 0.9800 .
N2 C13 1.473(7) .
N2 C14 1.518(8) .
N2 C15 1.492(7) .
N2 C16 1.487(7) .
C13 H13A 0.9800 .
C13 H13B 0.9800 .
C13 H13C 0.9800 .
C14 H14A 0.9800 .
C14 H14B 0.9800 .
C14 H14C 0.9800 .
C15 H15A 0.9800 .
C15 H15B 0.9800 .
C15 H15C 0.9800 .
C16 H16A 0.9800 .
C16 H16B 0.9800 .
C16 H16C 0.9800 .

loop_
_geom_torsion_atom_site_label_1
_geom_torsion_atom_site_label_2
_geom_torsion_atom_site_label_3
_geom_torsion_atom_site_label_4
_geom_torsion
_geom_torsion_site_symmetry_1
Fe1 S5 C1 C2 -70.8(5) .
Fe1A S5A C1A C2A -179(3) .
Fe2 S6 C3 C4 171.6(4) .
Fe3 S7 C5 S7A 71(4) .
Fe3 S7 C5 C6 94.5(5) .
Fe3A S7A C5 S7 -100(4) .
Fe3A S7A C5 C6 101.4(8) .
Fe4 S8 C7 S8A -126(12) .
Fe4 S8 C7 C8 -172.0(4) .
S5 C1 C2 F1 -173.8(4) .
S5 C1 C2 F2 67.5(6) .
S5 C1 C2 F3 -52.4(7) .
S5A C1A C2A F1A 178(3) .
S5A C1A C2A F2A -68(3) .
S5A C1A C2A F3A 59(4) .
S6 C3 C4 F4 179.2(4) .
S6 C3 C4 F5 -59.6(6) .
S6 C3 C4 F6 61.0(6) .
S7 C5 C6 F7 63.5(8) .
S7 C5 C6 F8 -62.6(8) .
S7 C5 C6 F9 177.1(5) .
S7A C5 C6 F7 68.0(10) .
S7A C5 C6 F8 -58.1(10) .
S7A C5 C6 F9 -178.4(9) .
S8 C7 C8 F10 -57.7(6) .
S8 C7 C8 F11 -177.1(4) .
S8 C7 C8 F12 62.7(6) .
S8A C7 C8 F10 -60.0(8) .
S8A C7 C8 F11 -179.4(7) .
S8A C7 C8 F12 60.4(8) .
F2A F8 C6 F7 68(3) 4_566
F2A F8 C6 F9 -42(3) 4_566
F2A F8 C6 C5 -166(3) 4_566
F8 F2A C2A F1A -29(10) 4_565
F8 F2A C2A F3A 103(8) 4_565
F8 F2A C2A C1A -139(7) 4_565
O1 C17 C18 C19 -14.9(8) .
C17 O1 C20 C19 -43.8(7) .
C17 C18 C19 C20 -11.2(7) .
C18 C19 C20 O1 33.5(7) .
C20 O1 C17 C18 36.8(8) .
